data_7711430
loop_
_publ_author_name
'Iizuka, Kosuke'
'Nakajima, Yumiko'
'Sato, Kazuhiko'

_publ_section_title
;
 Heterolytic cleavage of a Si-H bond by a metal-ligand cooperation of a
 cationic iridium amido complex and hydrosilylation of aldehydes.
;
_journal_issue 34
_journal_name_full 'Dalton transactions (Cambridge, England : 2003)'
_journal_page_first 12781
_journal_page_last 12785
_journal_paper_doi 10.1039/d2dt01733d
_journal_volume 51
_journal_year 2022
_chemical_formula_moiety 'C30 H44 Ir N3 O Si, C F3 O3 S'
_chemical_formula_sum 'C31 H45 F3 Ir N3 O4 S Si'
_chemical_formula_weight 833.05
_space_group_crystal_system monoclinic
_space_group_IT_number 14
_space_group_name_Hall '-P 2yn'
_space_group_name_H-M_alt 'P 1 21/n 1'
_atom_sites_solution_hydrogens geom
_audit_creation_date 2022-03-08
_audit_creation_method
;
Olex2 1.3
(compiled 2020.11.12 svn.r5f609507 for OlexSys, GUI svn.r6408)
;
_audit_update_record
;
2022-03-09 deposited with the CCDC.	2022-08-02 downloaded from the CCDC.
;
_cell_angle_alpha 90
_cell_angle_beta 100.143(2)
_cell_angle_gamma 90
_cell_formula_units_Z 4
_cell_length_a 10.1347(2)
_cell_length_b 15.7212(3)
_cell_length_c 22.1257(4)
_cell_measurement_reflns_used 14602
_cell_measurement_temperature 93.15
_cell_measurement_theta_max 28.8720
_cell_measurement_theta_min 2.4000
_cell_volume 3470.18(12)
_computing_cell_refinement 'CrysAlisPro 1.171.41.116a (Rigaku OD, 2021)'
_computing_data_collection 'CrysAlisPro 1.171.41.116a (Rigaku OD, 2021)'
_computing_data_reduction 'CrysAlisPro 1.171.41.116a (Rigaku OD, 2021)'
_computing_molecular_graphics 'ORTEP3 for windows'
_computing_publication_material 'Olex2 1.3 (Dolomanov et al., 2009)'
_computing_structure_refinement 'SHELXL 2018/3 (Sheldrick, 2015)'
_computing_structure_solution 'SHELXT 2018/2 (Sheldrick, 2018)'
_diffrn_ambient_temperature 93.15
_diffrn_detector 'Hybrid Pixel Array Detector'
_diffrn_detector_area_resol_mean 5.8140
_diffrn_measured_fraction_theta_full 0.993
_diffrn_measured_fraction_theta_max 0.993
_diffrn_measurement_details
;
List of Runs (angles in degrees, time in seconds):

  # Type    Start    End  Width  t~exp~   \w     \q     \k     \f   Frames
#--------------------------------------------------------------------------
  1  \w    -16.00   9.00   0.50    8.00    --  -10.90  46.00 -60.00   50
  2  \w   -100.00  79.00   0.50    8.00    --  -10.90  46.00 150.00  358
  3  \w      8.00  73.00   0.50    8.00    --  -10.90  55.00 -30.00  130
  4  \w    -99.00 -74.00   0.50    8.00    --  -10.90  28.00 -90.00   50
  5  \w    -42.00 -17.00   0.50    8.00    --  -10.90  28.00 -90.00   50
  6  \w   -100.00 -55.00   0.50    8.00    --  -10.90  46.00 -60.00   90
;
_diffrn_measurement_device 'four-circle diffractometer'
_diffrn_measurement_device_type 'XtaLAB AFC10 (RCD3): quarter-chi single'
_diffrn_measurement_method '\w scans'
_diffrn_orient_matrix_type 'CrysAlisPro convention (1999,Acta A55,543-557)'
_diffrn_orient_matrix_UB_11 -0.0023021000
_diffrn_orient_matrix_UB_12 0.0445500000
_diffrn_orient_matrix_UB_13 -0.0052279000
_diffrn_orient_matrix_UB_21 -0.0335482000
_diffrn_orient_matrix_UB_22 0.0055452000
_diffrn_orient_matrix_UB_23 0.0252754000
_diffrn_orient_matrix_UB_31 0.0626280000
_diffrn_orient_matrix_UB_32 0.0046127000
_diffrn_orient_matrix_UB_33 0.0198550000
_diffrn_radiation_monochromator mirror
_diffrn_radiation_probe x-ray
_diffrn_radiation_type 'Mo K\a'
_diffrn_radiation_wavelength 0.71073
_diffrn_reflns_av_R_equivalents 0.0403
_diffrn_reflns_av_unetI/netI 0.0412
_diffrn_reflns_Laue_measured_fraction_full 0.993
_diffrn_reflns_Laue_measured_fraction_max 0.993
_diffrn_reflns_limit_h_max 12
_diffrn_reflns_limit_h_min -11
_diffrn_reflns_limit_k_max 18
_diffrn_reflns_limit_k_min -18
_diffrn_reflns_limit_l_max 26
_diffrn_reflns_limit_l_min -26
_diffrn_reflns_number 25841
_diffrn_reflns_point_group_measured_fraction_full 0.993
_diffrn_reflns_point_group_measured_fraction_max 0.993
_diffrn_reflns_theta_full 25.123
_diffrn_reflns_theta_max 25.123
_diffrn_reflns_theta_min 2.275
_diffrn_source 'Rotating-anode X-ray tube (dual wavelength)'
_diffrn_source_type 'Rigaku (Mo) X-ray DW Source'
_exptl_absorpt_coefficient_mu 3.996
_exptl_absorpt_correction_T_max 1.00000
_exptl_absorpt_correction_T_min 0.52492
_exptl_absorpt_correction_type multi-scan
_exptl_absorpt_process_details
;
CrysAlisPro 1.171.41.116a (Rigaku Oxford Diffraction, 2021)
Empirical absorption correction using spherical harmonics,
implemented in SCALE3 ABSPACK scaling algorithm.
;
_exptl_crystal_colour red
_exptl_crystal_colour_primary red
_exptl_crystal_density_diffrn 1.595
_exptl_crystal_description plate
_exptl_crystal_F_000 1672
_exptl_crystal_size_max 0.164
_exptl_crystal_size_mid 0.057
_exptl_crystal_size_min 0.025
_refine_diff_density_max 3.446
_refine_diff_density_min -0.979
_refine_diff_density_rms 0.121
_refine_ls_extinction_method none
_refine_ls_goodness_of_fit_ref 1.055
_refine_ls_hydrogen_treatment constr
_refine_ls_matrix_type full
_refine_ls_number_parameters 407
_refine_ls_number_reflns 6156
_refine_ls_number_restraints 0
_refine_ls_restrained_S_all 1.055
_refine_ls_R_factor_all 0.0436
_refine_ls_R_factor_gt 0.0326
_refine_ls_shift/su_max 0.001
_refine_ls_shift/su_mean 0.000
_refine_ls_structure_factor_coef Fsqd
_refine_ls_weighting_details 'w=1/[\s^2^(Fo^2^)+(0.0447P)^2^+1.7811P] where P=(Fo^2^+2Fc^2^)/3'
_refine_ls_weighting_scheme calc
_refine_ls_wR_factor_gt 0.0762
_refine_ls_wR_factor_ref 0.0786
_reflns_Friedel_coverage 0.000
_reflns_number_gt 5073
_reflns_number_total 6156
_reflns_threshold_expression 'I > 2\s(I)'
_twin_special_details
;
Component 2 rotated by 8.8710\% 
around [-0.33 -0.04 -0.94] (reciprocal) or [-0.88 -0.03 -0.48] (direct)
;
_cod_data_source_file d2dt01733d2.cif
_cod_data_source_block 2b
_cod_database_code 7711430
_shelx_shelxl_version_number 2018/3
_chemical_oxdiff_formula 'C32 H44 F3 Ir N2 O4 S Si'
_shelx_space_group_comment
;
The symmetry employed for this shelxl refinement is uniquely defined
by the following loop, which should always be used as a source of
symmetry information in preference to the above space-group names.
They are only intended as comments.
;
_shelx_estimated_absorpt_t_max 0.907
_shelx_estimated_absorpt_t_min 0.560
_olex2_refinement_description
;
1. Fixed Uiso
 At 1.2 times of:
  All C(H) groups, All C(H,H) groups
 At 1.5 times of:
  All C(H,H,H) groups
2.a Secondary CH2 refined with riding coordinates:
 C20(H20A,H20B), C18(H18A,H18B), C16(H16A,H16B)
2.b Aromatic/amide H refined with riding coordinates:
 C7(H7), C9(H9), C4(H4), C13(H13), C10(H10), C5(H5), C12(H12), C6(H6)
2.c Idealised Me refined as rotating group:
 C29(H29A,H29B,H29C), C28(H28A,H28B,H28C), C15(H15A,H15B,H15C), C19(H19A,H19B,
 H19C), C30(H30A,H30B,H30C), C31(H31A,H31B,H31C), C27(H27A,H27B,H27C), C14(H14A,
 H14B,H14C), C17(H17A,H17B,H17C), C21(H21A,H21B,H21C)
;
_olex2_submission_special_instructions 'No special instructions were received'
_oxdiff_exptl_absorpt_empirical_details
;
Empirical correction (ABSPACK) includes:
- Absorption correction using spherical harmonics
- Frame scaling
;
_oxdiff_exptl_absorpt_empirical_full_max 1.912
_oxdiff_exptl_absorpt_empirical_full_min 0.629
_oxdiff_twin_integration_method simultaneous
_oxdiff_twin_items 2

loop_
_space_group_symop_operation_xyz
'x, y, z'
'-x+1/2, y+1/2, -z+1/2'
'-x, -y, -z'
'x-1/2, -y-1/2, z-1/2'

loop_
_atom_site_label
_atom_site_type_symbol
_atom_site_fract_x
_atom_site_fract_y
_atom_site_fract_z
_atom_site_U_iso_or_equiv
_atom_site_adp_type
_atom_site_occupancy
_atom_site_site_symmetry_order
_atom_site_calc_flag
_atom_site_refinement_flags_posn
_atom_site_refinement_flags_adp
_atom_site_refinement_flags_occupancy
_atom_site_disorder_assembly
_atom_site_disorder_group
Ir1 Ir 0.60139(2) 0.32498(2) 0.47689(2) 0.01563(7) Uani 1 1 d . . . . .
S1 S 1.04442(12) 0.43677(8) 0.31514(6) 0.0220(3) Uani 1 1 d . . . . .
Si1 Si 0.27604(12) 0.10443(8) 0.55791(6) 0.0171(3) Uani 1 1 d . . . . .
O1 O 0.4385(3) 0.10820(18) 0.54725(14) 0.0161(7) Uani 1 1 d . . . . .
N1 N 0.4927(4) 0.2145(2) 0.48197(17) 0.0146(8) Uani 1 1 d . . . . .
N3 N 0.6585(4) 0.2876(2) 0.56697(17) 0.0159(8) Uani 1 1 d . . . . .
F1 F 0.9019(4) 0.5674(2) 0.26852(18) 0.0630(11) Uani 1 1 d . . . . .
F2 F 0.8960(4) 0.5430(3) 0.36372(16) 0.0685(13) Uani 1 1 d . . . . .
F3 F 0.7863(3) 0.4646(3) 0.29373(19) 0.0697(12) Uani 1 1 d . . . . .
O3 O 1.0198(4) 0.3752(2) 0.3593(2) 0.0513(12) Uani 1 1 d . . . . .
C24 C 0.6067(5) 0.4264(3) 0.4118(2) 0.0172(10) Uani 1 1 d . . . . .
C23 C 0.7265(5) 0.4289(3) 0.4567(2) 0.0201(11) Uani 1 1 d . . . . .
O4 O 1.1537(4) 0.4924(3) 0.33653(19) 0.0475(11) Uani 1 1 d . . . . .
N2 N 0.1218(4) 0.0961(3) 0.28034(18) 0.0221(9) Uani 1 1 d . . . . .
C2 C 0.6033(4) 0.2142(3) 0.5840(2) 0.0137(10) Uani 1 1 d . . . . .
O2 O 1.0394(4) 0.4062(3) 0.25400(18) 0.0418(10) Uani 1 1 d . . . . .
C1 C 0.5079(4) 0.1765(3) 0.5347(2) 0.0130(9) Uani 1 1 d . . . . .
C26 C 0.7245(5) 0.3028(3) 0.4028(2) 0.0216(11) Uani 1 1 d . . . . .
C22 C 0.8000(5) 0.3524(3) 0.4505(2) 0.0235(11) Uani 1 1 d . . . . .
C20 C 0.2149(5) 0.2139(3) 0.5676(2) 0.0262(12) Uani 1 1 d . . . . .
H20A H 0.223137 0.246204 0.531154 0.031 Uiso 1 1 calc R U . . .
H20B H 0.120257 0.210633 0.569718 0.031 Uiso 1 1 calc R U . . .
C18 C 0.1728(5) 0.0515(3) 0.4907(2) 0.0219(11) Uani 1 1 d . . . . .
H18A H 0.080435 0.050152 0.496851 0.026 Uiso 1 1 calc R U . . .
H18B H 0.176013 0.085566 0.454433 0.026 Uiso 1 1 calc R U . . .
C7 C 0.6313(4) 0.1833(3) 0.6432(2) 0.0176(10) Uani 1 1 d . . . . .
H7 H 0.591283 0.133344 0.653453 0.021 Uiso 1 1 calc R U . . .
C9 C 0.2899(4) 0.2335(3) 0.4057(2) 0.0166(10) Uani 1 1 d . . . . .
H9 H 0.279154 0.286933 0.422246 0.020 Uiso 1 1 calc R U . . .
C29 C 0.5048(5) 0.4975(3) 0.3988(2) 0.0251(12) Uani 1 1 d . . . . .
H29A H 0.495518 0.524939 0.436570 0.038 Uiso 1 1 calc R U . . .
H29B H 0.419857 0.474474 0.379766 0.038 Uiso 1 1 calc R U . . .
H29C H 0.534420 0.538239 0.371714 0.038 Uiso 1 1 calc R U . . .
C4 C 0.7419(5) 0.3308(3) 0.6107(2) 0.0211(11) Uani 1 1 d . . . . .
H4 H 0.779479 0.381458 0.600277 0.025 Uiso 1 1 calc R U . . .
C8 C 0.3979(4) 0.1840(3) 0.4306(2) 0.0151(10) Uani 1 1 d . . . . .
C11 C 0.2138(4) 0.1255(3) 0.3294(2) 0.0173(10) Uani 1 1 d . . . . .
C28 C 0.7771(5) 0.5041(3) 0.4961(2) 0.0283(12) Uani 1 1 d . . . . .
H28A H 0.842041 0.485330 0.530431 0.042 Uiso 1 1 calc R U . . .
H28B H 0.703528 0.530842 0.510664 0.042 Uiso 1 1 calc R U . . .
H28C H 0.818010 0.544099 0.472287 0.042 Uiso 1 1 calc R U . . .
C13 C 0.4167(5) 0.1060(3) 0.4038(2) 0.0179(10) Uani 1 1 d . . . . .
H13 H 0.490038 0.072425 0.419900 0.021 Uiso 1 1 calc R U . . .
C10 C 0.1969(5) 0.2051(3) 0.3563(2) 0.0177(10) Uani 1 1 d . . . . .
H10 H 0.123081 0.238674 0.340893 0.021 Uiso 1 1 calc R U . . .
C5 C 0.7731(5) 0.3019(3) 0.6706(2) 0.0225(11) Uani 1 1 d . . . . .
H5 H 0.830701 0.333152 0.699692 0.027 Uiso 1 1 calc R U . . .
C16 C 0.2820(4) 0.0408(3) 0.6284(2) 0.0225(11) Uani 1 1 d . . . . .
H16A H 0.322203 -0.014035 0.622911 0.027 Uiso 1 1 calc R U . . .
H16B H 0.338449 0.069469 0.662264 0.027 Uiso 1 1 calc R U . . .
C15 C 0.1224(5) 0.0058(3) 0.2658(2) 0.0251(12) Uani 1 1 d . . . . .
H15A H 0.125821 -0.026799 0.302783 0.038 Uiso 1 1 calc R U . . .
H15B H 0.199384 -0.007122 0.247689 0.038 Uiso 1 1 calc R U . . .
H15C H 0.042349 -0.008334 0.237471 0.038 Uiso 1 1 calc R U . . .
C25 C 0.6012(5) 0.3479(3) 0.3797(2) 0.0170(10) Uani 1 1 d . . . . .
C19 C 0.2163(5) -0.0395(3) 0.4786(2) 0.0293(12) Uani 1 1 d . . . . .
H19A H 0.208991 -0.074745 0.513302 0.044 Uiso 1 1 calc R U . . .
H19B H 0.307632 -0.039123 0.472255 0.044 Uiso 1 1 calc R U . . .
H19C H 0.159619 -0.061638 0.442702 0.044 Uiso 1 1 calc R U . . .
C30 C 0.5012(5) 0.3211(3) 0.3253(2) 0.0239(11) Uani 1 1 d . . . . .
H30A H 0.417940 0.350057 0.325610 0.036 Uiso 1 1 calc R U . . .
H30B H 0.487267 0.260773 0.326905 0.036 Uiso 1 1 calc R U . . .
H30C H 0.534013 0.335104 0.288409 0.036 Uiso 1 1 calc R U . . .
C12 C 0.3276(5) 0.0781(3) 0.3534(2) 0.0196(11) Uani 1 1 d . . . . .
H12 H 0.343386 0.026835 0.335010 0.024 Uiso 1 1 calc R U . . .
C32 C 0.9009(6) 0.5065(4) 0.3100(3) 0.0364(14) Uani 1 1 d . . . . .
C31 C 0.7654(6) 0.2205(3) 0.3768(3) 0.0342(13) Uani 1 1 d . . . . .
H31A H 0.687778 0.185317 0.364909 0.051 Uiso 1 1 calc R U . . .
H31B H 0.828592 0.191569 0.407400 0.051 Uiso 1 1 calc R U . . .
H31C H 0.805987 0.232051 0.341632 0.051 Uiso 1 1 calc R U . . .
C27 C 0.9332(5) 0.3289(4) 0.4864(3) 0.0367(14) Uani 1 1 d . . . . .
H27A H 0.942621 0.268104 0.486978 0.055 Uiso 1 1 calc R U . . .
H27B H 0.940193 0.349463 0.527734 0.055 Uiso 1 1 calc R U . . .
H27C H 1.002682 0.353845 0.467840 0.055 Uiso 1 1 calc R U . . .
C6 C 0.7192(5) 0.2271(3) 0.6871(2) 0.0223(11) Uani 1 1 d . . . . .
H6 H 0.741327 0.206347 0.727010 0.027 Uiso 1 1 calc R U . . .
C14 C -0.0017(5) 0.1430(3) 0.2607(2) 0.0260(12) Uani 1 1 d . . . . .
H14A H 0.019008 0.201155 0.252911 0.039 Uiso 1 1 calc R U . . .
H14B H -0.055456 0.140882 0.292278 0.039 Uiso 1 1 calc R U . . .
H14C H -0.050330 0.118038 0.223761 0.039 Uiso 1 1 calc R U . . .
C17 C 0.1423(5) 0.0267(4) 0.6449(3) 0.0362(14) Uani 1 1 d . . . . .
H17A H 0.150946 -0.004290 0.682735 0.054 Uiso 1 1 calc R U . . .
H17B H 0.087846 -0.005111 0.612758 0.054 Uiso 1 1 calc R U . . .
H17C H 0.101046 0.080758 0.649348 0.054 Uiso 1 1 calc R U . . .
C21 C 0.2853(6) 0.2638(4) 0.6239(3) 0.0471(17) Uani 1 1 d . . . . .
H21A H 0.289537 0.229409 0.660032 0.071 Uiso 1 1 calc R U . . .
H21B H 0.235964 0.314840 0.628290 0.071 Uiso 1 1 calc R U . . .
H21C H 0.374537 0.278280 0.618459 0.071 Uiso 1 1 calc R U . . .

loop_
_atom_site_aniso_label
_atom_site_aniso_U_11
_atom_site_aniso_U_22
_atom_site_aniso_U_33
_atom_site_aniso_U_23
_atom_site_aniso_U_13
_atom_site_aniso_U_12
Ir1 0.01962(11) 0.01440(11) 0.01257(11) 0.00166(8) 0.00204(7) -0.00346(8)
S1 0.0262(7) 0.0193(6) 0.0217(7) -0.0043(5) 0.0078(5) 0.0020(5)
Si1 0.0162(6) 0.0166(7) 0.0186(7) 0.0016(6) 0.0031(5) -0.0015(5)
O1 0.0188(16) 0.0139(16) 0.0149(17) 0.0027(14) 0.0009(13) -0.0020(13)
N1 0.0164(19) 0.0104(19) 0.018(2) -0.0025(17) 0.0047(16) -0.0033(16)
N3 0.017(2) 0.019(2) 0.010(2) -0.0013(17) 0.0003(16) -0.0007(17)
F1 0.095(3) 0.048(2) 0.050(2) 0.022(2) 0.024(2) 0.037(2)
F2 0.109(3) 0.067(3) 0.036(2) -0.0025(19) 0.029(2) 0.055(2)
F3 0.031(2) 0.114(3) 0.065(3) 0.014(3) 0.0107(18) 0.011(2)
O3 0.067(3) 0.032(2) 0.065(3) 0.025(2) 0.040(2) 0.019(2)
C24 0.028(3) 0.011(2) 0.013(2) 0.0042(19) 0.004(2) -0.007(2)
C23 0.024(3) 0.021(3) 0.015(3) 0.004(2) 0.003(2) -0.010(2)
O4 0.043(2) 0.054(3) 0.045(3) -0.015(2) 0.007(2) -0.019(2)
N2 0.023(2) 0.024(2) 0.018(2) -0.0042(18) 0.0003(17) -0.0002(18)
C2 0.013(2) 0.012(2) 0.017(3) 0.001(2) 0.0049(18) -0.0008(19)
O2 0.040(2) 0.056(3) 0.030(2) -0.021(2) 0.0069(18) 0.010(2)
C1 0.012(2) 0.012(2) 0.016(2) 0.003(2) 0.0049(18) 0.0024(19)
C26 0.028(3) 0.020(3) 0.017(3) 0.001(2) 0.006(2) -0.004(2)
C22 0.022(3) 0.030(3) 0.019(3) 0.007(2) 0.004(2) -0.007(2)
C20 0.023(3) 0.023(3) 0.033(3) 0.001(2) 0.005(2) 0.009(2)
C18 0.014(2) 0.026(3) 0.026(3) 0.003(2) 0.004(2) -0.001(2)
C7 0.019(2) 0.018(3) 0.016(3) 0.005(2) 0.0058(19) 0.003(2)
C9 0.020(2) 0.012(2) 0.018(3) 0.002(2) 0.004(2) 0.0001(19)
C29 0.040(3) 0.019(3) 0.016(3) 0.002(2) 0.002(2) 0.004(2)
C4 0.023(3) 0.019(3) 0.020(3) 0.001(2) 0.003(2) -0.005(2)
C8 0.016(2) 0.015(2) 0.013(2) 0.001(2) -0.0008(18) -0.0046(19)
C11 0.023(3) 0.017(3) 0.012(2) 0.003(2) 0.002(2) -0.002(2)
C28 0.040(3) 0.023(3) 0.021(3) 0.004(2) 0.003(2) -0.016(2)
C13 0.019(2) 0.015(2) 0.019(3) 0.003(2) 0.001(2) 0.005(2)
C10 0.020(2) 0.015(2) 0.018(3) 0.003(2) 0.002(2) 0.002(2)
C5 0.025(3) 0.028(3) 0.014(3) -0.004(2) 0.002(2) 0.000(2)
C16 0.020(2) 0.028(3) 0.022(3) 0.000(2) 0.008(2) -0.003(2)
C15 0.026(3) 0.028(3) 0.021(3) -0.007(2) 0.005(2) -0.003(2)
C25 0.022(3) 0.017(2) 0.013(2) 0.0033(19) 0.005(2) -0.005(2)
C19 0.034(3) 0.023(3) 0.030(3) -0.004(2) 0.004(2) -0.006(2)
C30 0.035(3) 0.022(3) 0.014(3) -0.001(2) 0.004(2) -0.006(2)
C12 0.025(3) 0.018(3) 0.016(3) -0.004(2) 0.005(2) 0.001(2)
C32 0.043(4) 0.040(4) 0.028(3) 0.010(3) 0.013(3) 0.021(3)
C31 0.047(3) 0.027(3) 0.031(3) 0.005(3) 0.015(3) 0.011(3)
C27 0.022(3) 0.052(4) 0.036(3) 0.012(3) 0.003(2) -0.001(3)
C6 0.026(3) 0.026(3) 0.015(3) 0.003(2) 0.003(2) 0.001(2)
C14 0.022(3) 0.030(3) 0.024(3) -0.004(2) -0.001(2) -0.006(2)
C17 0.030(3) 0.051(4) 0.030(3) 0.008(3) 0.013(2) -0.007(3)
C21 0.043(4) 0.032(3) 0.062(5) -0.024(3) -0.002(3) 0.015(3)

loop_
_atom_type_symbol
_atom_type_description
_atom_type_scat_dispersion_real
_atom_type_scat_dispersion_imag
_atom_type_scat_source
C C 0.0033 0.0016 'International Tables Vol C Tables 4.2.6.8 and 6.1.1.4'
H H 0.0000 0.0000 'International Tables Vol C Tables 4.2.6.8 and 6.1.1.4'
F F 0.0171 0.0103 'International Tables Vol C Tables 4.2.6.8 and 6.1.1.4'
Ir Ir -1.4442 7.9887 'International Tables Vol C Tables 4.2.6.8 and 6.1.1.4'
N N 0.0061 0.0033 'International Tables Vol C Tables 4.2.6.8 and 6.1.1.4'
O O 0.0106 0.0060 'International Tables Vol C Tables 4.2.6.8 and 6.1.1.4'
S S 0.1246 0.1234 'International Tables Vol C Tables 4.2.6.8 and 6.1.1.4'
Si Si 0.0817 0.0704 'International Tables Vol C Tables 4.2.6.8 and 6.1.1.4'

loop_
_exptl_crystal_face_index_h
_exptl_crystal_face_index_k
_exptl_crystal_face_index_l
_exptl_crystal_face_perp_dist
1 0 0 0.0685
-1 0 0 0.0886
0 0 1 0.0103
0 0 -1 0.0148
0 1 0 0.0317
0 -1 0 0.0253

loop_
_geom_angle_atom_site_label_1
_geom_angle_atom_site_label_2
_geom_angle_atom_site_label_3
_geom_angle
_geom_angle_site_symmetry_1
_geom_angle_site_symmetry_3
_geom_angle_publ_flag
N1 Ir1 C24 137.14(16) . . ?
N1 Ir1 C23 169.12(16) . . ?
N1 Ir1 C26 106.12(16) . . ?
N1 Ir1 C22 133.52(17) . . ?
N1 Ir1 C25 106.51(16) . . ?
N3 Ir1 N1 76.69(15) . . ?
N3 Ir1 C24 145.21(16) . . ?
N3 Ir1 C23 109.88(16) . . ?
N3 Ir1 C26 124.19(16) . . ?
N3 Ir1 C22 101.29(16) . . ?
N3 Ir1 C25 162.28(16) . . ?
C24 Ir1 C23 38.61(17) . . ?
C24 Ir1 C26 63.03(17) . . ?
C24 Ir1 C22 63.42(18) . . ?
C24 Ir1 C25 38.23(17) . . ?
C23 Ir1 C26 63.07(18) . . ?
C23 Ir1 C22 38.01(19) . . ?
C23 Ir1 C25 64.55(17) . . ?
C22 Ir1 C26 36.91(18) . . ?
C25 Ir1 C26 38.10(18) . . ?
C25 Ir1 C22 63.54(17) . . ?
O3 S1 O2 116.0(3) . . ?
O3 S1 C32 102.6(3) . . ?
O4 S1 O3 114.1(3) . . ?
O4 S1 O2 114.6(2) . . ?
O4 S1 C32 102.6(3) . . ?
O2 S1 C32 104.5(3) . . ?
O1 Si1 C20 109.5(2) . . ?
O1 Si1 C18 109.03(19) . . ?
O1 Si1 C16 104.32(18) . . ?
C20 Si1 C18 110.9(2) . . ?
C16 Si1 C20 111.5(2) . . ?
C16 Si1 C18 111.3(2) . . ?
C1 O1 Si1 127.7(3) . . ?
C1 N1 Ir1 117.1(3) . . ?
C1 N1 C8 121.0(4) . . ?
C8 N1 Ir1 121.7(3) . . ?
C2 N3 Ir1 116.7(3) . . ?
C4 N3 Ir1 125.7(3) . . ?
C4 N3 C2 117.5(4) . . ?
C23 C24 Ir1 71.0(3) . . ?
C23 C24 C29 125.4(4) . . ?
C29 C24 Ir1 125.2(3) . . ?
C25 C24 Ir1 71.9(3) . . ?
C25 C24 C23 109.1(4) . . ?
C25 C24 C29 125.5(4) . . ?
C24 C23 Ir1 70.4(2) . . ?
C24 C23 C22 107.6(4) . . ?
C24 C23 C28 125.9(4) . . ?
C22 C23 Ir1 73.7(3) . . ?
C22 C23 C28 125.8(4) . . ?
C28 C23 Ir1 128.8(3) . . ?
C11 N2 C15 118.1(4) . . ?
C11 N2 C14 119.5(4) . . ?
C14 N2 C15 117.8(4) . . ?
N3 C2 C1 112.9(4) . . ?
N3 C2 C7 122.4(4) . . ?
C7 C2 C1 124.7(4) . . ?
O1 C1 C2 118.4(4) . . ?
N1 C1 O1 125.0(4) . . ?
N1 C1 C2 116.5(4) . . ?
C22 C26 Ir1 70.8(3) . . ?
C22 C26 C25 108.1(4) . . ?
C22 C26 C31 127.4(5) . . ?
C25 C26 Ir1 68.1(3) . . ?
C25 C26 C31 124.4(4) . . ?
C31 C26 Ir1 129.5(3) . . ?
C23 C22 Ir1 68.3(3) . . ?
C23 C22 C27 126.5(5) . . ?
C26 C22 Ir1 72.3(3) . . ?
C26 C22 C23 108.1(4) . . ?
C26 C22 C27 125.4(5) . . ?
C27 C22 Ir1 125.8(4) . . ?
Si1 C20 H20A 108.1 . . ?
Si1 C20 H20B 108.1 . . ?
H20A C20 H20B 107.3 . . ?
C21 C20 Si1 116.8(4) . . ?
C21 C20 H20A 108.1 . . ?
C21 C20 H20B 108.1 . . ?
Si1 C18 H18A 108.6 . . ?
Si1 C18 H18B 108.6 . . ?
H18A C18 H18B 107.6 . . ?
C19 C18 Si1 114.8(3) . . ?
C19 C18 H18A 108.6 . . ?
C19 C18 H18B 108.6 . . ?
C2 C7 H7 120.3 . . ?
C2 C7 C6 119.5(4) . . ?
C6 C7 H7 120.3 . . ?
C8 C9 H9 119.5 . . ?
C8 C9 C10 121.1(4) . . ?
C10 C9 H9 119.5 . . ?
C24 C29 H29A 109.5 . . ?
C24 C29 H29B 109.5 . . ?
C24 C29 H29C 109.5 . . ?
H29A C29 H29B 109.5 . . ?
H29A C29 H29C 109.5 . . ?
H29B C29 H29C 109.5 . . ?
N3 C4 H4 119.0 . . ?
N3 C4 C5 122.0(4) . . ?
C5 C4 H4 119.0 . . ?
C9 C8 N1 120.2(4) . . ?
C9 C8 C13 119.1(4) . . ?
C13 C8 N1 120.7(4) . . ?
N2 C11 C10 121.0(4) . . ?
N2 C11 C12 121.2(4) . . ?
C12 C11 C10 117.8(4) . . ?
C23 C28 H28A 109.5 . . ?
C23 C28 H28B 109.5 . . ?
C23 C28 H28C 109.5 . . ?
H28A C28 H28B 109.5 . . ?
H28A C28 H28C 109.5 . . ?
H28B C28 H28C 109.5 . . ?
C8 C13 H13 119.8 . . ?
C12 C13 C8 120.4(4) . . ?
C12 C13 H13 119.8 . . ?
C9 C10 C11 120.2(4) . . ?
C9 C10 H10 119.9 . . ?
C11 C10 H10 119.9 . . ?
C4 C5 H5 119.9 . . ?
C6 C5 C4 120.1(5) . . ?
C6 C5 H5 119.9 . . ?
Si1 C16 H16A 109.1 . . ?
Si1 C16 H16B 109.1 . . ?
H16A C16 H16B 107.8 . . ?
C17 C16 Si1 112.5(3) . . ?
C17 C16 H16A 109.1 . . ?
C17 C16 H16B 109.1 . . ?
N2 C15 H15A 109.5 . . ?
N2 C15 H15B 109.5 . . ?
N2 C15 H15C 109.5 . . ?
H15A C15 H15B 109.5 . . ?
H15A C15 H15C 109.5 . . ?
H15B C15 H15C 109.5 . . ?
C24 C25 Ir1 69.9(3) . . ?
C24 C25 C26 107.0(4) . . ?
C24 C25 C30 127.7(4) . . ?
C26 C25 Ir1 73.8(3) . . ?
C26 C25 C30 124.6(4) . . ?
C30 C25 Ir1 129.2(3) . . ?
C18 C19 H19A 109.5 . . ?
C18 C19 H19B 109.5 . . ?
C18 C19 H19C 109.5 . . ?
H19A C19 H19B 109.5 . . ?
H19A C19 H19C 109.5 . . ?
H19B C19 H19C 109.5 . . ?
C25 C30 H30A 109.5 . . ?
C25 C30 H30B 109.5 . . ?
C25 C30 H30C 109.5 . . ?
H30A C30 H30B 109.5 . . ?
H30A C30 H30C 109.5 . . ?
H30B C30 H30C 109.5 . . ?
C11 C12 H12 119.4 . . ?
C13 C12 C11 121.2(4) . . ?
C13 C12 H12 119.4 . . ?
F1 C32 S1 112.2(4) . . ?
F1 C32 F2 108.2(5) . . ?
F1 C32 F3 106.4(5) . . ?
F2 C32 S1 111.2(4) . . ?
F3 C32 S1 111.9(4) . . ?
F3 C32 F2 106.7(5) . . ?
C26 C31 H31A 109.5 . . ?
C26 C31 H31B 109.5 . . ?
C26 C31 H31C 109.5 . . ?
H31A C31 H31B 109.5 . . ?
H31A C31 H31C 109.5 . . ?
H31B C31 H31C 109.5 . . ?
C22 C27 H27A 109.5 . . ?
C22 C27 H27B 109.5 . . ?
C22 C27 H27C 109.5 . . ?
H27A C27 H27B 109.5 . . ?
H27A C27 H27C 109.5 . . ?
H27B C27 H27C 109.5 . . ?
C7 C6 H6 120.8 . . ?
C5 C6 C7 118.5(5) . . ?
C5 C6 H6 120.8 . . ?
N2 C14 H14A 109.5 . . ?
N2 C14 H14B 109.5 . . ?
N2 C14 H14C 109.5 . . ?
H14A C14 H14B 109.5 . . ?
H14A C14 H14C 109.5 . . ?
H14B C14 H14C 109.5 . . ?
C16 C17 H17A 109.5 . . ?
C16 C17 H17B 109.5 . . ?
C16 C17 H17C 109.5 . . ?
H17A C17 H17B 109.5 . . ?
H17A C17 H17C 109.5 . . ?
H17B C17 H17C 109.5 . . ?
C20 C21 H21A 109.5 . . ?
C20 C21 H21B 109.5 . . ?
C20 C21 H21C 109.5 . . ?
H21A C21 H21B 109.5 . . ?
H21A C21 H21C 109.5 . . ?
H21B C21 H21C 109.5 . . ?

loop_
_geom_bond_atom_site_label_1
_geom_bond_atom_site_label_2
_geom_bond_distance
_geom_bond_site_symmetry_2
_geom_bond_publ_flag
Ir1 N1 2.070(4) . ?
Ir1 N3 2.061(4) . ?
Ir1 C24 2.155(4) . ?
Ir1 C23 2.163(4) . ?
Ir1 C26 2.256(5) . ?
Ir1 C22 2.235(5) . ?
Ir1 C25 2.180(5) . ?
S1 O3 1.427(4) . ?
S1 O4 1.425(4) . ?
S1 O2 1.428(4) . ?
S1 C32 1.808(5) . ?
Si1 O1 1.705(3) . ?
Si1 C20 1.854(5) . ?
Si1 C18 1.858(5) . ?
Si1 C16 1.846(5) . ?
O1 C1 1.340(5) . ?
N1 C1 1.295(6) . ?
N1 C8 1.435(6) . ?
N3 C2 1.364(6) . ?
N3 C4 1.350(6) . ?
F1 C32 1.327(6) . ?
F2 C32 1.330(6) . ?
F3 C32 1.329(7) . ?
C24 C23 1.428(6) . ?
C24 C29 1.516(6) . ?
C24 C25 1.420(6) . ?
C23 C22 1.434(7) . ?
C23 C28 1.503(7) . ?
N2 C11 1.380(6) . ?
N2 C15 1.456(6) . ?
N2 C14 1.452(6) . ?
C2 C1 1.452(6) . ?
C2 C7 1.379(6) . ?
C26 C22 1.422(7) . ?
C26 C25 1.450(7) . ?
C26 C31 1.504(7) . ?
C22 C27 1.488(7) . ?
C20 H20A 0.9700 . ?
C20 H20B 0.9700 . ?
C20 C21 1.537(8) . ?
C18 H18A 0.9700 . ?
C18 H18B 0.9700 . ?
C18 C19 1.534(7) . ?
C7 H7 0.9300 . ?
C7 C6 1.381(7) . ?
C9 H9 0.9300 . ?
C9 C8 1.377(6) . ?
C9 C10 1.385(6) . ?
C29 H29A 0.9600 . ?
C29 H29B 0.9600 . ?
C29 H29C 0.9600 . ?
C4 H4 0.9300 . ?
C4 C5 1.383(7) . ?
C8 C13 1.391(6) . ?
C11 C10 1.409(7) . ?
C11 C12 1.397(6) . ?
C28 H28A 0.9600 . ?
C28 H28B 0.9600 . ?
C28 H28C 0.9600 . ?
C13 H13 0.9300 . ?
C13 C12 1.377(6) . ?
C10 H10 0.9300 . ?
C5 H5 0.9300 . ?
C5 C6 1.374(7) . ?
C16 H16A 0.9700 . ?
C16 H16B 0.9700 . ?
C16 C17 1.538(6) . ?
C15 H15A 0.9600 . ?
C15 H15B 0.9600 . ?
C15 H15C 0.9600 . ?
C25 C30 1.491(7) . ?
C19 H19A 0.9600 . ?
C19 H19B 0.9600 . ?
C19 H19C 0.9600 . ?
C30 H30A 0.9600 . ?
C30 H30B 0.9600 . ?
C30 H30C 0.9600 . ?
C12 H12 0.9300 . ?
C31 H31A 0.9600 . ?
C31 H31B 0.9600 . ?
C31 H31C 0.9600 . ?
C27 H27A 0.9600 . ?
C27 H27B 0.9600 . ?
C27 H27C 0.9600 . ?
C6 H6 0.9300 . ?
C14 H14A 0.9600 . ?
C14 H14B 0.9600 . ?
C14 H14C 0.9600 . ?
C17 H17A 0.9600 . ?
C17 H17B 0.9600 . ?
C17 H17C 0.9600 . ?
C21 H21A 0.9600 . ?
C21 H21B 0.9600 . ?
C21 H21C 0.9600 . ?

loop_
_geom_torsion_atom_site_label_1
_geom_torsion_atom_site_label_2
_geom_torsion_atom_site_label_3
_geom_torsion_atom_site_label_4
_geom_torsion
_geom_torsion_site_symmetry_1
_geom_torsion_site_symmetry_2
_geom_torsion_site_symmetry_3
_geom_torsion_site_symmetry_4
_geom_torsion_publ_flag
Ir1 N1 C1 O1 174.9(3) . . . . ?
Ir1 N1 C1 C2 -2.0(5) . . . . ?
Ir1 N1 C8 C9 -60.0(5) . . . . ?
Ir1 N1 C8 C13 117.1(4) . . . . ?
Ir1 N3 C2 C1 -2.1(5) . . . . ?
Ir1 N3 C2 C7 -178.7(3) . . . . ?
Ir1 N3 C4 C5 178.7(3) . . . . ?
Ir1 C24 C23 C22 64.9(3) . . . . ?
Ir1 C24 C23 C28 -124.3(5) . . . . ?
Ir1 C24 C25 C26 -65.0(3) . . . . ?
Ir1 C24 C25 C30 124.6(5) . . . . ?
Ir1 C23 C22 C26 61.7(3) . . . . ?
Ir1 C23 C22 C27 -119.3(5) . . . . ?
Ir1 C26 C22 C23 -59.1(3) . . . . ?
Ir1 C26 C22 C27 121.8(5) . . . . ?
Ir1 C26 C25 C24 62.4(3) . . . . ?
Ir1 C26 C25 C30 -126.7(5) . . . . ?
Si1 O1 C1 N1 -74.3(5) . . . . ?
Si1 O1 C1 C2 102.5(4) . . . . ?
O1 Si1 C20 C21 -63.2(5) . . . . ?
O1 Si1 C18 C19 59.0(4) . . . . ?
O1 Si1 C16 C17 -177.7(4) . . . . ?
N1 C8 C13 C12 -178.1(4) . . . . ?
N3 C2 C1 O1 -174.4(4) . . . . ?
N3 C2 C1 N1 2.7(6) . . . . ?
N3 C2 C7 C6 -0.6(7) . . . . ?
N3 C4 C5 C6 0.2(7) . . . . ?
O3 S1 C32 F1 -177.4(4) . . . . ?
O3 S1 C32 F2 61.3(5) . . . . ?
O3 S1 C32 F3 -57.9(5) . . . . ?
C24 C23 C22 Ir1 -62.7(3) . . . . ?
C24 C23 C22 C26 -1.0(5) . . . . ?
C24 C23 C22 C27 178.0(5) . . . . ?
C23 C24 C25 Ir1 61.6(3) . . . . ?
C23 C24 C25 C26 -3.4(5) . . . . ?
C23 C24 C25 C30 -173.9(4) . . . . ?
O4 S1 C32 F1 64.0(5) . . . . ?
O4 S1 C32 F2 -57.3(5) . . . . ?
O4 S1 C32 F3 -176.5(4) . . . . ?
N2 C11 C10 C9 179.7(4) . . . . ?
N2 C11 C12 C13 -177.5(4) . . . . ?
C2 N3 C4 C5 1.1(7) . . . . ?
C2 C7 C6 C5 1.9(7) . . . . ?
O2 S1 C32 F1 -55.9(5) . . . . ?
O2 S1 C32 F2 -177.2(4) . . . . ?
O2 S1 C32 F3 63.6(4) . . . . ?
C1 N1 C8 C9 115.9(5) . . . . ?
C1 N1 C8 C13 -67.0(6) . . . . ?
C1 C2 C7 C6 -176.8(4) . . . . ?
C22 C26 C25 Ir1 -59.7(3) . . . . ?
C22 C26 C25 C24 2.7(5) . . . . ?
C22 C26 C25 C30 173.6(4) . . . . ?
C20 Si1 O1 C1 -13.1(4) . . . . ?
C20 Si1 C18 C19 179.6(4) . . . . ?
C20 Si1 C16 C17 64.1(4) . . . . ?
C18 Si1 O1 C1 108.4(4) . . . . ?
C18 Si1 C20 C21 176.4(4) . . . . ?
C18 Si1 C16 C17 -60.3(4) . . . . ?
C7 C2 C1 O1 2.1(6) . . . . ?
C7 C2 C1 N1 179.2(4) . . . . ?
C9 C8 C13 C12 -0.9(7) . . . . ?
C29 C24 C23 Ir1 120.2(5) . . . . ?
C29 C24 C23 C22 -174.9(4) . . . . ?
C29 C24 C23 C28 -4.1(7) . . . . ?
C29 C24 C25 Ir1 -120.8(5) . . . . ?
C29 C24 C25 C26 174.3(4) . . . . ?
C29 C24 C25 C30 3.8(8) . . . . ?
C4 N3 C2 C1 175.7(4) . . . . ?
C4 N3 C2 C7 -0.9(6) . . . . ?
C4 C5 C6 C7 -1.7(7) . . . . ?
C8 N1 C1 O1 -1.2(7) . . . . ?
C8 N1 C1 C2 -178.0(4) . . . . ?
C8 C9 C10 C11 -2.0(7) . . . . ?
C8 C13 C12 C11 -2.4(7) . . . . ?
C28 C23 C22 Ir1 126.5(5) . . . . ?
C28 C23 C22 C26 -171.8(4) . . . . ?
C28 C23 C22 C27 7.2(8) . . . . ?
C10 C9 C8 N1 -179.7(4) . . . . ?
C10 C9 C8 C13 3.1(7) . . . . ?
C10 C11 C12 C13 3.4(7) . . . . ?
C16 Si1 O1 C1 -132.6(4) . . . . ?
C16 Si1 C20 C21 51.7(5) . . . . ?
C16 Si1 C18 C19 -55.6(4) . . . . ?
C15 N2 C11 C10 -162.7(4) . . . . ?
C15 N2 C11 C12 18.2(7) . . . . ?
C25 C24 C23 Ir1 -62.1(3) . . . . ?
C25 C24 C23 C22 2.8(5) . . . . ?
C25 C24 C23 C28 173.6(4) . . . . ?
C25 C26 C22 Ir1 58.0(3) . . . . ?
C25 C26 C22 C23 -1.1(5) . . . . ?
C25 C26 C22 C27 179.9(5) . . . . ?
C12 C11 C10 C9 -1.2(7) . . . . ?
C31 C26 C22 Ir1 -125.5(5) . . . . ?
C31 C26 C22 C23 175.4(5) . . . . ?
C31 C26 C22 C27 -3.7(8) . . . . ?
C31 C26 C25 Ir1 123.7(5) . . . . ?
C31 C26 C25 C24 -173.9(5) . . . . ?
C31 C26 C25 C30 -3.0(7) . . . . ?
C14 N2 C11 C10 -7.1(7) . . . . ?
C14 N2 C11 C12 173.9(4) . . . . ?

loop_
_twin_individual_id
_twin_individual_mass_fraction_refined
_oxdiff_twin_reflns_isolated
_oxdiff_twin_reflns_overlapped
_twin_individual_twin_lattice_type
_twin_individual_twin_matrix_11
_twin_individual_twin_matrix_12
_twin_individual_twin_matrix_13
_twin_individual_twin_matrix_21
_twin_individual_twin_matrix_22
_twin_individual_twin_matrix_23
_twin_individual_twin_matrix_31
_twin_individual_twin_matrix_32
_twin_individual_twin_matrix_33
1 0.9437 25198 4969 ref 1.0000 0.0000 0.0000 0.0000 1.0000 0.0000 0.0000 0.0000 1.0000
2 0.0563 25173 4969 nmt 0.9917 0.0809 -0.0018 -0.1740 0.9874 0.0621 0.0264 -0.1503 0.9975

loop_
_exptl_oxdiff_crystal_face_indexfrac_h
_exptl_oxdiff_crystal_face_indexfrac_k
_exptl_oxdiff_crystal_face_indexfrac_l
_exptl_oxdiff_crystal_face_x
_exptl_oxdiff_crystal_face_y
_exptl_oxdiff_crystal_face_z
1.0003 0.0021 -0.0027 -0.0022 -0.0336 0.0626
-1.0003 -0.0021 0.0027 0.0022 0.0336 -0.0626
-0.0001 -0.0010 1.0002 -0.0053 0.0253 0.0199
0.0001 0.0010 -1.0002 0.0053 -0.0253 -0.0199
-0.0010 1.0003 0.0025 0.0446 0.0056 0.0046
0.0010 -1.0003 -0.0025 -0.0446 -0.0056 -0.0046
